data_4321405
loop_
_publ_author_name
'Praveen Kommana'
'K. C. Kumara Swamy'

_publ_section_title
;
 Synthesis and Structural Characterization of a New Class of Macrocycles
 Based on a Cyclodiphosphazane Skeleton
;
_journal_name_full 'Inorganic Chemistry'
_journal_page_first 4384
_journal_page_last 4385
_journal_paper_doi 10.1021/ic000359o
_journal_volume 39
_journal_year 2000
_chemical_formula_sum 'C26 H56 N4 O4 P4 S4'
_chemical_formula_weight 740.87
_chemical_name_systematic
; 
 ? 
;
_space_group_IT_number 4
_symmetry_cell_setting monoclinic
_symmetry_space_group_name_Hall 'P 2yb'
_symmetry_space_group_name_H-M 'P 1 21 1'
_atom_sites_solution_hydrogens geom
_atom_sites_solution_primary direct
_atom_sites_solution_secondary difmap
_audit_creation_method SHELXL-97
_cell_angle_alpha 90.00
_cell_angle_beta 93.262(15)
_cell_angle_gamma 90.00
_cell_formula_units_Z 4
_cell_length_a 16.962(2)
_cell_length_b 13.933(5)
_cell_length_c 17.125(4)
_cell_measurement_temperature 293(2)
_cell_volume 4040.6(18)
_computing_structure_refinement 'SHELXL-97 (Sheldrick, 1997)'
_computing_structure_solution 'SHELXS-97 (Sheldrick, 1990)'
_diffrn_ambient_temperature 293(2)
_diffrn_measured_fraction_theta_full 0.999
_diffrn_measured_fraction_theta_max 0.999
_diffrn_radiation_monochromator graphite
_diffrn_radiation_source 'fine-focus sealed tube'
_diffrn_radiation_type MoK\a
_diffrn_radiation_wavelength 0.71073
_diffrn_reflns_av_R_equivalents 0.0249
_diffrn_reflns_av_sigmaI/netI 0.0451
_diffrn_reflns_limit_h_max 20
_diffrn_reflns_limit_h_min 0
_diffrn_reflns_limit_k_max 16
_diffrn_reflns_limit_k_min 0
_diffrn_reflns_limit_l_max 20
_diffrn_reflns_limit_l_min -20
_diffrn_reflns_number 7659
_diffrn_reflns_theta_full 24.97
_diffrn_reflns_theta_max 24.97
_diffrn_reflns_theta_min 1.64
_exptl_absorpt_coefficient_mu 0.427
_exptl_crystal_density_diffrn 1.218
_exptl_crystal_density_method 'not measured'
_exptl_crystal_F_000 1584
_exptl_crystal_size_max 0.3
_exptl_crystal_size_mid 0.2
_exptl_crystal_size_min 0.1
_refine_diff_density_max 0.265
_refine_diff_density_min -0.236
_refine_diff_density_rms 0.050
_refine_ls_abs_structure_details 'Flack H D (1983), Acta Cryst. A39, 876-881'
_refine_ls_abs_structure_Flack 0.07(8)
_refine_ls_extinction_method none
_refine_ls_goodness_of_fit_ref 1.077
_refine_ls_hydrogen_treatment mixed
_refine_ls_matrix_type full
_refine_ls_number_parameters 789
_refine_ls_number_reflns 7413
_refine_ls_number_restraints 1
_refine_ls_restrained_S_all 1.077
_refine_ls_R_factor_all 0.0622
_refine_ls_R_factor_gt 0.0392
_refine_ls_shift/su_max 0.001
_refine_ls_shift/su_mean 0.000
_refine_ls_structure_factor_coef Fsqd
_refine_ls_weighting_details 'w=1/[\s^2^(Fo^2^)+(0.0342P)^2^+1.5520P] where P=(Fo^2^+2Fc^2^)/3'
_refine_ls_weighting_scheme calc
_refine_ls_wR_factor_gt 0.0801
_refine_ls_wR_factor_ref 0.0952
_reflns_number_gt 5243
_reflns_number_total 7413
_reflns_threshold_expression >2sigma(I)
_cod_data_source_file ic000359o_1.cif
_cod_data_source_block Compound4
_cod_depositor_comments
;
The following automatic conversions were performed:

'_symmetry_cell_setting' value 'Monoclinic' changed to 'monoclinic'
according to the built-in table from CIF Core dictionary named
'cif_core.dic' version 2.4.1 from 2010-06-29.

Automatic conversion script
Id: cif_fix_values 1646 2011-03-28 12:23:43Z adriana 

The following automatic conversions were performed:

'_refine_ls_weighting_scheme' value 'calc
w=1/[\s^2^(Fo^2^)+(0.0342P)^2^+1.5520P] where P=(Fo^2^+2Fc^2^)/3' was
changed to 'calc'. New tag '_refine_ls_weighting_details' was
created. The value of the new tag was set to
'w=1/[\s^2^(Fo^2^)+(0.0342P)^2^+1.5520P] where P=(Fo^2^+2Fc^2^)/3'.

Automatic conversion script
Id: cif_fix_values 3143 2015-03-26 13:38:13Z robertas 
;
_cod_original_cell_volume 4040.8(19)
_cod_database_code 4321405

loop_
_symmetry_equiv_pos_as_xyz
'x, y, z'
'-x, y+1/2, -z'

loop_
_atom_site_label
_atom_site_type_symbol
_atom_site_fract_x
_atom_site_fract_y
_atom_site_fract_z
_atom_site_U_iso_or_equiv
_atom_site_adp_type
_atom_site_occupancy
_atom_site_calc_flag
_atom_site_refinement_flags
_atom_site_disorder_assembly
_atom_site_disorder_group
P1 P 0.34162(8) 0.14027(10) 0.83672(8) 0.0433(3) Uani 1 d . . .
P4 P 0.51939(8) 0.45718(10) 0.60121(8) 0.0409(3) Uani 1 d . . .
P2 P 0.46458(8) 0.18134(11) 0.91493(8) 0.0419(3) Uani 1 d . . .
P5 P 1.16070(7) -0.32225(10) 0.71067(8) 0.0372(3) Uani 1 d . . .
P3 P 0.64832(8) 0.48609(11) 0.67262(9) 0.0472(4) Uani 1 d . . .
P6 P 1.10204(8) -0.39214(11) 0.82723(9) 0.0505(4) Uani 1 d . . .
S4 S 0.48122(9) 0.48764(14) 0.49684(9) 0.0652(5) Uani 1 d . . .
S2 S 0.51101(9) 0.12947(13) 1.01092(9) 0.0639(4) Uani 1 d . . .
P7 P 0.89500(9) 0.01969(12) 0.77931(10) 0.0548(4) Uani 1 d . . .
P8 P 0.93269(10) 0.06959(12) 0.64834(10) 0.0572(4) Uani 1 d . . .
S5 S 1.22874(9) -0.36973(12) 0.63464(9) 0.0587(4) Uani 1 d . . .
S1 S 0.26263(9) 0.04387(12) 0.84932(10) 0.0631(4) Uani 1 d . . .
S3 S 0.74302(9) 0.54388(15) 0.63940(12) 0.0763(5) Uani 1 d . . .
S6 S 1.10397(10) -0.51784(14) 0.87282(12) 0.0798(6) Uani 1 d . . .
S7 S 0.81358(12) 0.05678(17) 0.84572(13) 0.0980(7) Uani 1 d . . .
S8 S 0.88782(14) 0.15535(18) 0.57220(13) 0.1107(9) Uani 1 d . . .
O4 O 0.6609(2) 0.4547(3) 0.7610(2) 0.0529(10) Uani 1 d . . .
O2 O 0.45793(19) 0.4000(3) 0.6492(2) 0.0434(9) Uani 1 d . . .
N5 N 1.0767(2) -0.3754(3) 0.7327(2) 0.0469(11) Uani 1 d . . .
O5 O 1.1333(2) -0.2141(3) 0.6957(2) 0.0446(9) Uani 1 d . . .
N6 N 1.1850(2) -0.3356(3) 0.8069(2) 0.0398(10) Uani 1 d . . .
O3 O 0.5159(2) 0.2638(3) 0.8795(2) 0.0465(9) Uani 1 d . . .
O6 O 1.0098(2) 0.0247(3) 0.6164(2) 0.0576(11) Uani 1 d . . .
N7 N 0.9517(3) 0.1019(3) 0.7405(3) 0.0572(13) Uani 1 d . . .
O1 O 0.31848(19) 0.2008(3) 0.7606(2) 0.0474(10) Uani 1 d . . .
N3 N 0.6038(2) 0.3988(3) 0.6207(3) 0.0453(11) Uani 1 d . . .
O7 O 1.0524(2) -0.3226(3) 0.8786(2) 0.0696(13) Uani 1 d . . .
N4 N 0.5612(2) 0.5426(3) 0.6596(2) 0.0394(10) Uani 1 d . . .
N1 N 0.4383(2) 0.1129(3) 0.8382(2) 0.0436(11) Uani 1 d . . .
O8 O 0.9503(2) -0.0620(3) 0.8151(2) 0.0619(12) Uani 1 d . . .
N2 N 0.3696(2) 0.2150(3) 0.9101(2) 0.0415(10) Uani 1 d . . .
N8 N 0.8776(3) -0.0156(4) 0.6870(3) 0.0545(12) Uani 1 d . . .
C1 C 0.3643(3) 0.2835(4) 0.7374(3) 0.0461(13) Uani 1 d . . .
H1A H 0.4192 0.2654 0.7338 0.055 Uiso 1 calc R . .
H1B H 0.3617 0.3340 0.7762 0.055 Uiso 1 calc R . .
C2 C 0.3310(3) 0.3193(4) 0.6589(3) 0.0416(13) Uani 1 d . . .
C11 C 0.4783(4) 0.0300(5) 0.8020(4) 0.0610(16) Uani 1 d . . .
C27 C 1.1812(3) -0.1374(4) 0.6657(3) 0.0464(13) Uani 1 d . . .
H27A H 1.2219 -0.1644 0.6347 0.056 Uiso 1 calc R . .
H27B H 1.2069 -0.1023 0.7090 0.056 Uiso 1 calc R . .
C30 C 1.1014(4) -0.1167(5) 0.5398(3) 0.0672(19) Uani 1 d . . .
H30A H 1.1459 -0.1323 0.5101 0.101 Uiso 1 calc R . .
H30B H 1.0673 -0.0733 0.5104 0.101 Uiso 1 calc R . .
H30C H 1.0729 -0.1743 0.5507 0.101 Uiso 1 calc R . .
C38 C 0.9893(4) -0.3503(6) 0.6169(4) 0.091(2) Uani 1 d . . .
H38A H 0.9810 -0.2877 0.6383 0.137 Uiso 1 calc R . .
H38B H 0.9417 -0.3718 0.5893 0.137 Uiso 1 calc R . .
H38C H 1.0311 -0.3473 0.5814 0.137 Uiso 1 calc R . .
C7 C 0.6328(3) 0.3670(4) 0.8779(3) 0.0493(14) Uani 1 d . . .
C8 C 0.5979(3) 0.4109(5) 0.8024(3) 0.0542(15) Uani 1 d . . .
H8A H 0.5721 0.3615 0.7702 0.065 Uiso 1 calc R . .
H8B H 0.5589 0.4589 0.8141 0.065 Uiso 1 calc R . .
C24 C 0.5802(5) 0.6775(5) 0.7493(4) 0.091(2) Uani 1 d . . .
H24A H 0.5545 0.6455 0.7906 0.136 Uiso 1 calc R . .
H24B H 0.5748 0.7456 0.7551 0.136 Uiso 1 calc R . .
H24C H 0.6352 0.6608 0.7520 0.136 Uiso 1 calc R . .
C29 C 1.0586(3) -0.0418(4) 0.6622(3) 0.0498(14) Uani 1 d . . .
H29A H 1.0283 -0.0985 0.6738 0.060 Uiso 1 calc R . .
H29B H 1.0766 -0.0122 0.7113 0.060 Uiso 1 calc R . .
C20 C 0.7069(4) 0.2780(6) 0.6378(5) 0.106(3) Uani 1 d . . .
H20A H 0.7426 0.3308 0.6467 0.159 Uiso 1 calc R . .
H20B H 0.7338 0.2262 0.6137 0.159 Uiso 1 calc R . .
H20C H 0.6883 0.2567 0.6869 0.159 Uiso 1 calc R . .
C16 C 0.3700(4) 0.3575(5) 0.9928(4) 0.084(2) Uani 1 d . . .
H16A H 0.3391 0.3973 1.0251 0.125 Uiso 1 calc R . .
H16B H 0.3852 0.3936 0.9484 0.125 Uiso 1 calc R . .
H16C H 0.4165 0.3362 1.0225 0.125 Uiso 1 calc R . .
C4 C 0.2429(3) 0.3441(5) 0.6636(4) 0.0651(18) Uani 1 d . . .
H4A H 0.2135 0.2865 0.6720 0.098 Uiso 1 calc R . .
H4B H 0.2238 0.3736 0.6155 0.098 Uiso 1 calc R . .
H4C H 0.2365 0.3877 0.7062 0.098 Uiso 1 calc R . .
C42 C 1.3079(3) -0.4236(5) 0.8379(4) 0.0598(17) Uani 1 d . . .
H42A H 1.2802 -0.4775 0.8579 0.090 Uiso 1 calc R . .
H42B H 1.3594 -0.4194 0.8640 0.090 Uiso 1 calc R . .
H42C H 1.3132 -0.4317 0.7828 0.090 Uiso 1 calc R . .
C41 C 1.2625(3) -0.3326(4) 0.8521(3) 0.0512(15) Uani 1 d . . .
C37 C 1.0116(4) -0.4194(5) 0.6822(4) 0.072(2) Uani 1 d . . .
C32 C 1.0394(5) -0.2223(5) 0.8553(4) 0.080(2) Uani 1 d . . .
H32A H 1.0065 -0.2196 0.8071 0.096 Uiso 1 calc R . .
H32B H 1.0896 -0.1921 0.8460 0.096 Uiso 1 calc R . .
C12 C 0.5655(4) 0.0538(6) 0.7982(5) 0.091(3) Uani 1 d . . .
H12A H 0.5913 0.0038 0.7707 0.137 Uiso 1 calc R . .
H12B H 0.5892 0.0591 0.8503 0.137 Uiso 1 calc R . .
H12C H 0.5711 0.1136 0.7712 0.137 Uiso 1 calc R . .
C21 C 0.6629(5) 0.3347(7) 0.5032(4) 0.110(3) Uani 1 d . . .
H21A H 0.6177 0.3535 0.4706 0.165 Uiso 1 calc R . .
H21B H 0.6872 0.2796 0.4810 0.165 Uiso 1 calc R . .
H21C H 0.7001 0.3867 0.5069 0.165 Uiso 1 calc R . .
C9 C 0.6895(3) 0.2861(5) 0.8614(4) 0.0695(19) Uani 1 d . . .
H9A H 0.6613 0.2357 0.8337 0.104 Uiso 1 calc R . .
H9B H 0.7125 0.2617 0.9099 0.104 Uiso 1 calc R . .
H9C H 0.7304 0.3100 0.8301 0.104 Uiso 1 calc R . .
C15 C 0.3214(3) 0.2707(4) 0.9651(3) 0.0538(15) Uani 1 d . . .
C6 C 0.5648(3) 0.3323(4) 0.9252(3) 0.0548(15) Uani 1 d . . .
H6A H 0.5856 0.3020 0.9730 0.066 Uiso 1 calc R . .
H6B H 0.5329 0.3867 0.9393 0.066 Uiso 1 calc R . .
C19 C 0.6372(3) 0.3100(5) 0.5844(4) 0.0621(17) Uani 1 d . . .
C13 C 0.4688(4) -0.0594(5) 0.8518(5) 0.084(2) Uani 1 d . . .
H13A H 0.4137 -0.0736 0.8548 0.126 Uiso 1 calc R . .
H13B H 0.4919 -0.0482 0.9035 0.126 Uiso 1 calc R . .
H13C H 0.4948 -0.1126 0.8286 0.126 Uiso 1 calc R . .
C31 C 1.1802(4) 0.0198(4) 0.6014(4) 0.0697(19) Uani 1 d . . .
H31A H 1.1968 0.0484 0.6506 0.105 Uiso 1 calc R . .
H31B H 1.1496 0.0653 0.5705 0.105 Uiso 1 calc R . .
H31C H 1.2258 0.0015 0.5742 0.105 Uiso 1 calc R . .
C50 C 0.8452(5) -0.1147(7) 0.5734(5) 0.121(4) Uani 1 d . . .
H50A H 0.8515 -0.0604 0.5400 0.182 Uiso 1 calc R . .
H50B H 0.8076 -0.1584 0.5490 0.182 Uiso 1 calc R . .
H50C H 0.8950 -0.1467 0.5823 0.182 Uiso 1 calc R . .
C43 C 1.2472(4) -0.3246(7) 0.9385(4) 0.090(3) Uani 1 d . . .
H43A H 1.2111 -0.3740 0.9523 0.135 Uiso 1 calc R . .
H43B H 1.2249 -0.2629 0.9487 0.135 Uiso 1 calc R . .
H43C H 1.2961 -0.3319 0.9691 0.135 Uiso 1 calc R . .
C51 C 0.7384(4) -0.0269(8) 0.6378(7) 0.141(4) Uani 1 d . . .
H51A H 0.7267 0.0061 0.6849 0.211 Uiso 1 calc R . .
H51B H 0.6967 -0.0713 0.6239 0.211 Uiso 1 calc R . .
H51C H 0.7430 0.0188 0.5963 0.211 Uiso 1 calc R . .
C28 C 1.1296(3) -0.0698(4) 0.6158(3) 0.0442(13) Uani 1 d . . .
C22 C 0.5738(4) 0.2354(5) 0.5798(5) 0.093(3) Uani 1 d . . .
H22A H 0.5535 0.2268 0.6306 0.140 Uiso 1 calc R . .
H22B H 0.5952 0.1759 0.5625 0.140 Uiso 1 calc R . .
H22C H 0.5319 0.2557 0.5435 0.140 Uiso 1 calc R . .
C14 C 0.4413(5) 0.0150(6) 0.7208(4) 0.095(3) Uani 1 d . . .
H14A H 0.3863 -0.0001 0.7239 0.142 Uiso 1 calc R . .
H14B H 0.4674 -0.0369 0.6960 0.142 Uiso 1 calc R . .
H14C H 0.4465 0.0726 0.6907 0.142 Uiso 1 calc R . .
C49 C 0.8159(4) -0.0813(6) 0.6508(5) 0.090(2) Uani 1 d . . .
C3 C 0.3728(3) 0.4127(4) 0.6414(3) 0.0466(13) Uani 1 d . . .
H3A H 0.3575 0.4334 0.5886 0.056 Uiso 1 calc R . .
H3B H 0.3572 0.4622 0.6772 0.056 Uiso 1 calc R . .
C5 C 0.3426(4) 0.2452(5) 0.5962(3) 0.0669(18) Uani 1 d . . .
H5A H 0.3975 0.2286 0.5960 0.100 Uiso 1 calc R . .
H5B H 0.3253 0.2711 0.5462 0.100 Uiso 1 calc R . .
H5C H 0.3123 0.1890 0.6067 0.100 Uiso 1 calc R . .
C10 C 0.6747(4) 0.4439(5) 0.9285(4) 0.082(2) Uani 1 d . . .
H10A H 0.7187 0.4688 0.9019 0.123 Uiso 1 calc R . .
H10B H 0.6933 0.4162 0.9775 0.123 Uiso 1 calc R . .
H10C H 0.6385 0.4950 0.9379 0.123 Uiso 1 calc R . .
C39 C 0.9414(4) -0.4324(7) 0.7346(5) 0.115(3) Uani 1 d . . .
H39A H 0.9561 -0.4757 0.7766 0.172 Uiso 1 calc R . .
H39B H 0.8972 -0.4582 0.7041 0.172 Uiso 1 calc R . .
H39C H 0.9273 -0.3714 0.7558 0.172 Uiso 1 calc R . .
C17 C 0.2466(3) 0.3035(5) 0.9198(4) 0.071(2) Uani 1 d . . .
H17A H 0.2169 0.3443 0.9524 0.107 Uiso 1 calc R . .
H17B H 0.2154 0.2486 0.9042 0.107 Uiso 1 calc R . .
H17C H 0.2604 0.3384 0.8742 0.107 Uiso 1 calc R . .
C25 C 0.4527(4) 0.6564(5) 0.6698(5) 0.086(2) Uani 1 d . . .
H25A H 0.4295 0.6322 0.6213 0.128 Uiso 1 calc R . .
H25B H 0.4390 0.7228 0.6753 0.128 Uiso 1 calc R . .
H25C H 0.4332 0.6204 0.7125 0.128 Uiso 1 calc R . .
C45 C 0.9896(4) 0.1934(5) 0.7744(5) 0.081(2) Uani 1 d . . .
C33 C 0.9997(4) -0.1693(5) 0.9191(4) 0.078(2) Uani 1 d . . .
C44 C 1.3076(4) -0.2459(5) 0.8246(4) 0.075(2) Uani 1 d . . .
H44A H 1.3582 -0.2427 0.8526 0.113 Uiso 1 calc R . .
H44B H 1.2782 -0.1886 0.8343 0.113 Uiso 1 calc R . .
H44C H 1.3148 -0.2515 0.7696 0.113 Uiso 1 calc R . .
C46 C 1.0555(5) 0.2232(6) 0.7217(6) 0.122(4) Uani 1 d . . .
H46A H 1.0964 0.1755 0.7243 0.183 Uiso 1 calc R . .
H46B H 1.0771 0.2838 0.7391 0.183 Uiso 1 calc R . .
H46C H 1.0344 0.2291 0.6687 0.183 Uiso 1 calc R . .
C18 C 0.3004(4) 0.2084(6) 1.0330(4) 0.082(2) Uani 1 d . . .
H18A H 0.3479 0.1877 1.0613 0.122 Uiso 1 calc R . .
H18B H 0.2714 0.1533 1.0137 0.122 Uiso 1 calc R . .
H18C H 0.2686 0.2445 1.0671 0.122 Uiso 1 calc R . .
C23 C 0.5422(3) 0.6464(4) 0.6704(3) 0.0548(15) Uani 1 d . . .
C40 C 1.0391(5) -0.5145(6) 0.6508(6) 0.125(4) Uani 1 d . . .
H40A H 1.0824 -0.5038 0.6181 0.188 Uiso 1 calc R . .
H40B H 0.9964 -0.5445 0.6208 0.188 Uiso 1 calc R . .
H40C H 1.0560 -0.5554 0.6936 0.188 Uiso 1 calc R . .
C34 C 0.9849(5) -0.0657(6) 0.8937(4) 0.097(3) Uani 1 d . . .
H34A H 0.9498 -0.0352 0.9290 0.116 Uiso 1 calc R . .
H34B H 1.0345 -0.0307 0.8965 0.116 Uiso 1 calc R . .
C26 C 0.5755(4) 0.7064(5) 0.6055(4) 0.078(2) Uani 1 d . . .
H26A H 0.6318 0.6993 0.6071 0.116 Uiso 1 calc R . .
H26B H 0.5624 0.7726 0.6129 0.116 Uiso 1 calc R . .
H26C H 0.5532 0.6850 0.5558 0.116 Uiso 1 calc R . .
C35 C 0.9212(5) -0.2166(8) 0.9308(6) 0.134(4) Uani 1 d . . .
H35A H 0.8886 -0.2126 0.8832 0.202 Uiso 1 calc R . .
H35B H 0.8956 -0.1845 0.9720 0.202 Uiso 1 calc R . .
H35C H 0.9296 -0.2827 0.9445 0.202 Uiso 1 calc R . .
C36 C 1.0510(5) -0.1658(8) 0.9968(4) 0.129(4) Uani 1 d . . .
H36A H 1.0252 -0.1270 1.0340 0.193 Uiso 1 calc R . .
H36B H 1.1016 -0.1386 0.9874 0.193 Uiso 1 calc R . .
H36C H 1.0580 -0.2297 1.0170 0.193 Uiso 1 calc R . .
C47 C 1.0270(5) 0.1693(7) 0.8551(6) 0.118(3) Uani 1 d . . .
H47A H 0.9875 0.1437 0.8872 0.177 Uiso 1 calc R . .
H47B H 1.0489 0.2265 0.8789 0.177 Uiso 1 calc R . .
H47C H 1.0681 0.1227 0.8501 0.177 Uiso 1 calc R . .
C48 C 0.9263(5) 0.2696(5) 0.7771(6) 0.109(3) Uani 1 d . . .
H48A H 0.9019 0.2787 0.7256 0.164 Uiso 1 calc R . .
H48B H 0.9497 0.3288 0.7953 0.164 Uiso 1 calc R . .
H48C H 0.8871 0.2496 0.8120 0.164 Uiso 1 calc R . .
C52 C 0.8063(5) -0.1656(7) 0.7073(6) 0.129(4) Uani 1 d . . .
H52A H 0.8549 -0.2008 0.7129 0.194 Uiso 1 calc R . .
H52B H 0.7650 -0.2071 0.6868 0.194 Uiso 1 calc R . .
H52C H 0.7930 -0.1414 0.7573 0.194 Uiso 1 calc R . .

loop_
_atom_site_aniso_label
_atom_site_aniso_U_11
_atom_site_aniso_U_22
_atom_site_aniso_U_33
_atom_site_aniso_U_23
_atom_site_aniso_U_13
_atom_site_aniso_U_12
P1 0.0425(8) 0.0385(8) 0.0484(8) 0.0073(7) -0.0039(6) -0.0034(7)
P4 0.0358(7) 0.0447(8) 0.0425(8) 0.0045(7) 0.0047(6) -0.0040(6)
P2 0.0393(7) 0.0408(8) 0.0450(8) 0.0062(7) -0.0033(6) 0.0026(7)
P5 0.0360(7) 0.0336(7) 0.0416(7) 0.0008(6) -0.0022(6) 0.0056(6)
P3 0.0352(7) 0.0489(9) 0.0572(9) 0.0019(8) 0.0011(6) -0.0065(7)
P6 0.0432(8) 0.0482(9) 0.0603(10) 0.0188(8) 0.0039(7) 0.0051(7)
S4 0.0662(10) 0.0838(12) 0.0449(8) 0.0138(9) -0.0038(7) -0.0108(10)
S2 0.0580(9) 0.0719(11) 0.0597(9) 0.0223(9) -0.0163(7) 0.0017(9)
P7 0.0528(9) 0.0498(10) 0.0634(10) 0.0011(8) 0.0183(8) 0.0146(8)
P8 0.0604(10) 0.0528(10) 0.0596(10) 0.0102(8) 0.0138(8) 0.0253(8)
S5 0.0667(10) 0.0570(9) 0.0534(9) -0.0031(8) 0.0115(7) 0.0201(8)
S1 0.0588(9) 0.0546(10) 0.0750(11) 0.0153(9) -0.0042(8) -0.0185(8)
S3 0.0405(8) 0.0901(13) 0.0987(14) 0.0117(11) 0.0061(8) -0.0230(9)
S6 0.0651(11) 0.0617(11) 0.1122(15) 0.0452(11) 0.0024(10) 0.0036(9)
S7 0.0944(14) 0.0936(15) 0.1123(16) 0.0124(13) 0.0600(13) 0.0373(13)
S8 0.1192(17) 0.1175(19) 0.0986(15) 0.0554(14) 0.0345(13) 0.0807(16)
O4 0.040(2) 0.058(3) 0.060(2) 0.010(2) -0.0034(17) -0.0110(19)
O2 0.0296(18) 0.052(2) 0.049(2) 0.0092(18) -0.0022(15) -0.0029(17)
N5 0.042(2) 0.041(3) 0.056(3) 0.006(2) -0.009(2) -0.001(2)
O5 0.046(2) 0.036(2) 0.052(2) 0.0068(18) 0.0112(17) 0.0109(17)
N6 0.039(2) 0.041(3) 0.039(2) 0.002(2) -0.0005(18) 0.002(2)
O3 0.045(2) 0.048(2) 0.045(2) 0.0022(18) -0.0062(17) -0.0078(18)
O6 0.066(2) 0.056(3) 0.053(2) 0.015(2) 0.0185(19) 0.029(2)
N7 0.059(3) 0.045(3) 0.070(3) -0.006(3) 0.023(3) 0.008(3)
O1 0.044(2) 0.049(2) 0.048(2) 0.0122(18) -0.0102(17) -0.0157(18)
N3 0.033(2) 0.045(3) 0.057(3) -0.005(2) 0.002(2) -0.003(2)
O7 0.072(3) 0.078(3) 0.062(2) 0.035(2) 0.030(2) 0.032(3)
N4 0.035(2) 0.036(2) 0.047(2) 0.001(2) 0.0012(19) -0.002(2)
N1 0.041(2) 0.037(3) 0.052(3) 0.000(2) -0.002(2) 0.003(2)
O8 0.078(3) 0.064(3) 0.045(2) 0.007(2) 0.015(2) 0.029(2)
N2 0.045(2) 0.038(2) 0.041(2) 0.004(2) -0.002(2) 0.003(2)
N8 0.047(3) 0.049(3) 0.067(3) -0.001(3) 0.002(2) 0.009(3)
C1 0.045(3) 0.045(3) 0.047(3) 0.004(3) -0.006(3) -0.011(3)
C2 0.032(3) 0.050(3) 0.043(3) 0.006(3) -0.003(2) -0.003(3)
C11 0.068(4) 0.047(4) 0.070(4) -0.009(3) 0.015(3) 0.006(3)
C27 0.047(3) 0.039(3) 0.054(3) 0.005(3) 0.006(3) 0.000(3)
C30 0.082(5) 0.072(5) 0.048(4) 0.007(3) 0.009(3) 0.019(4)
C38 0.078(5) 0.097(6) 0.092(5) 0.009(5) -0.049(4) -0.014(5)
C7 0.047(3) 0.048(3) 0.051(3) 0.003(3) -0.010(3) -0.013(3)
C8 0.044(3) 0.054(4) 0.064(4) 0.014(3) -0.005(3) -0.001(3)
C24 0.139(7) 0.058(4) 0.074(5) -0.021(4) 0.004(5) 0.006(5)
C29 0.059(3) 0.045(3) 0.045(3) 0.012(3) 0.010(3) 0.014(3)
C20 0.065(5) 0.105(7) 0.147(8) -0.036(6) -0.008(5) 0.046(5)
C16 0.077(5) 0.070(5) 0.103(6) -0.031(5) 0.003(4) 0.004(4)
C4 0.034(3) 0.084(5) 0.077(4) 0.025(4) -0.001(3) 0.000(3)
C42 0.051(4) 0.061(4) 0.065(4) 0.001(3) -0.016(3) 0.005(3)
C41 0.050(3) 0.052(4) 0.049(3) -0.007(3) -0.019(3) 0.006(3)
C37 0.053(4) 0.054(4) 0.105(5) 0.008(4) -0.038(4) -0.011(3)
C32 0.105(6) 0.076(5) 0.062(4) 0.030(4) 0.029(4) 0.038(5)
C12 0.061(4) 0.078(5) 0.137(7) -0.020(5) 0.036(4) 0.008(4)
C21 0.128(7) 0.111(7) 0.099(6) -0.024(5) 0.067(5) 0.016(6)
C9 0.054(4) 0.074(5) 0.080(5) 0.021(4) 0.000(3) 0.015(4)
C15 0.051(3) 0.055(4) 0.056(4) 0.008(3) 0.010(3) 0.017(3)
C6 0.057(4) 0.053(4) 0.053(4) -0.003(3) -0.007(3) -0.008(3)
C19 0.050(4) 0.059(4) 0.079(5) -0.022(4) 0.019(3) 0.002(3)
C13 0.094(5) 0.039(4) 0.120(6) 0.005(4) 0.011(5) 0.012(4)
C31 0.072(4) 0.051(4) 0.088(5) 0.021(4) 0.023(4) -0.001(3)
C50 0.118(7) 0.116(8) 0.122(7) -0.049(6) -0.050(6) 0.027(6)
C43 0.089(5) 0.126(7) 0.053(4) -0.020(5) -0.019(4) 0.016(5)
C51 0.054(5) 0.126(8) 0.237(12) -0.021(9) -0.038(6) 0.025(6)
C28 0.052(3) 0.035(3) 0.047(3) 0.005(3) 0.013(3) 0.007(3)
C22 0.081(5) 0.055(4) 0.146(7) -0.042(5) 0.023(5) -0.009(4)
C14 0.122(6) 0.082(6) 0.079(5) -0.024(5) -0.003(5) 0.014(5)
C49 0.067(5) 0.073(5) 0.127(7) -0.018(5) -0.021(5) 0.008(4)
C3 0.036(3) 0.050(3) 0.053(3) 0.008(3) 0.002(2) 0.006(3)
C5 0.068(4) 0.077(5) 0.055(4) -0.006(4) 0.003(3) -0.018(4)
C10 0.089(5) 0.084(5) 0.073(5) -0.005(4) -0.009(4) -0.038(4)
C39 0.049(4) 0.123(8) 0.169(9) 0.043(7) -0.023(5) -0.026(5)
C17 0.054(4) 0.070(5) 0.090(5) 0.016(4) 0.007(4) 0.014(4)
C25 0.067(4) 0.055(4) 0.137(7) 0.003(4) 0.028(4) 0.020(4)
C45 0.082(5) 0.054(4) 0.110(6) -0.021(4) 0.022(5) -0.004(4)
C33 0.097(5) 0.084(5) 0.056(4) 0.021(4) 0.034(4) 0.044(5)
C44 0.057(4) 0.049(4) 0.116(6) -0.011(4) -0.030(4) -0.009(3)
C46 0.099(6) 0.064(5) 0.212(10) -0.036(6) 0.078(7) -0.028(5)
C18 0.084(5) 0.096(6) 0.067(4) 0.015(4) 0.020(4) 0.029(4)
C23 0.064(4) 0.037(3) 0.064(4) 0.003(3) 0.007(3) -0.003(3)
C40 0.138(8) 0.064(5) 0.163(9) -0.038(6) -0.078(7) -0.014(6)
C34 0.129(7) 0.099(6) 0.063(5) 0.009(4) 0.018(5) 0.047(6)
C26 0.075(5) 0.062(5) 0.094(5) 0.031(4) -0.004(4) -0.012(4)
C35 0.101(7) 0.138(9) 0.173(10) 0.035(8) 0.084(7) 0.031(7)
C36 0.167(9) 0.159(10) 0.060(5) -0.004(6) -0.003(5) 0.067(8)
C47 0.102(7) 0.107(7) 0.144(8) -0.054(7) -0.010(6) -0.001(6)
C48 0.096(6) 0.045(4) 0.189(9) -0.045(5) 0.032(6) 0.015(4)
C52 0.099(7) 0.084(7) 0.202(11) 0.000(7) -0.016(7) -0.030(6)

loop_
_atom_type_symbol
_atom_type_description
_atom_type_scat_dispersion_real
_atom_type_scat_dispersion_imag
_atom_type_scat_source
C C 0.0033 0.0016 'International Tables Vol C Tables 4.2.6.8 and 6.1.1.4'
H H 0.0000 0.0000 'International Tables Vol C Tables 4.2.6.8 and 6.1.1.4'
N N 0.0061 0.0033 'International Tables Vol C Tables 4.2.6.8 and 6.1.1.4'
O O 0.0106 0.0060 'International Tables Vol C Tables 4.2.6.8 and 6.1.1.4'
P P 0.1023 0.0942 'International Tables Vol C Tables 4.2.6.8 and 6.1.1.4'
S S 0.1246 0.1234 'International Tables Vol C Tables 4.2.6.8 and 6.1.1.4'

loop_
_geom_angle_atom_site_label_1
_geom_angle_atom_site_label_2
_geom_angle_atom_site_label_3
_geom_angle
_geom_angle_site_symmetry_1
_geom_angle_site_symmetry_3
_geom_angle_publ_flag
O1 P1 N2 109.4(2) . . ?
O1 P1 N1 109.2(2) . . ?
N2 P1 N1 84.0(2) . . ?
O1 P1 S1 108.89(15) . . ?
N2 P1 S1 121.32(17) . . ?
N1 P1 S1 121.72(18) . . ?
O1 P1 P2 118.88(14) . . ?
N2 P1 P2 42.23(14) . . ?
N1 P1 P2 41.85(15) . . ?
S1 P1 P2 132.23(9) . . ?
O2 P4 N3 103.6(2) . . ?
O2 P4 N4 108.4(2) . . ?
N3 P4 N4 84.2(2) . . ?
O2 P4 S4 113.54(15) . . ?
N3 P4 S4 122.47(18) . . ?
N4 P4 S4 120.40(17) . . ?
O2 P4 P3 114.57(14) . . ?
N3 P4 P3 41.84(16) . . ?
N4 P4 P3 42.47(14) . . ?
S4 P4 P3 131.86(9) . . ?
O3 P2 N1 104.0(2) . . ?
O3 P2 N2 109.0(2) . . ?
N1 P2 N2 84.7(2) . . ?
O3 P2 S2 113.15(15) . . ?
N1 P2 S2 122.52(18) . . ?
N2 P2 S2 119.57(17) . . ?
O3 P2 P1 115.10(14) . . ?
N1 P2 P1 42.45(15) . . ?
N2 P2 P1 42.37(15) . . ?
S2 P2 P1 131.74(9) . . ?
O5 P5 N5 102.2(2) . . ?
O5 P5 N6 108.3(2) . . ?
N5 P5 N6 84.0(2) . . ?
O5 P5 S5 113.59(15) . . ?
N5 P5 S5 123.95(18) . . ?
N6 P5 S5 120.36(15) . . ?
O5 P5 P6 111.99(14) . . ?
N5 P5 P6 41.97(15) . . ?
N6 P5 P6 42.01(14) . . ?
S5 P5 P6 134.40(9) . . ?
O4 P3 N3 110.1(2) . . ?
O4 P3 N4 109.2(2) . . ?
N3 P3 N4 84.4(2) . . ?
O4 P3 S3 109.38(15) . . ?
N3 P3 S3 120.80(18) . . ?
N4 P3 S3 120.75(18) . . ?
O4 P3 P4 119.73(14) . . ?
N3 P3 P4 41.90(15) . . ?
N4 P3 P4 42.65(15) . . ?
S3 P3 P4 130.89(10) . . ?
O7 P6 N6 108.0(2) . . ?
O7 P6 N5 109.8(2) . . ?
N6 P6 N5 84.6(2) . . ?
O7 P6 S6 109.28(17) . . ?
N6 P6 S6 121.45(17) . . ?
N5 P6 S6 121.38(19) . . ?
O7 P6 P5 117.23(17) . . ?
N6 P6 P5 42.62(14) . . ?
N5 P6 P5 41.98(15) . . ?
S6 P6 P5 133.49(10) . . ?
O8 P7 N7 108.0(2) . . ?
O8 P7 N8 103.0(2) . . ?
N7 P7 N8 84.2(2) . . ?
O8 P7 S7 113.45(17) . . ?
N7 P7 S7 120.47(19) . . ?
N8 P7 S7 123.34(19) . . ?
O8 P7 P8 112.21(15) . . ?
N7 P7 P8 41.81(18) . . ?
N8 P7 P8 42.40(18) . . ?
S7 P7 P8 134.33(11) . . ?
O6 P8 N7 108.6(2) . . ?
O6 P8 N8 110.5(2) . . ?
N7 P8 N8 84.2(2) . . ?
O6 P8 S8 108.70(17) . . ?
N7 P8 S8 122.2(2) . . ?
N8 P8 S8 120.6(2) . . ?
O6 P8 P7 117.81(15) . . ?
N7 P8 P7 41.97(18) . . ?
N8 P8 P7 42.22(17) . . ?
S8 P8 P7 133.49(10) . . ?
C8 O4 P3 121.5(3) . . ?
C3 O2 P4 124.9(3) . . ?
C37 N5 P6 130.2(4) . . ?
C37 N5 P5 131.6(4) . . ?
P6 N5 P5 96.0(2) . . ?
C27 O5 P5 126.1(3) . . ?
C41 N6 P6 129.5(4) . . ?
C41 N6 P5 131.7(3) . . ?
P6 N6 P5 95.4(2) . . ?
C6 O3 P2 125.2(3) . . ?
C29 O6 P8 121.9(3) . . ?
C45 N7 P8 130.2(5) . . ?
C45 N7 P7 131.7(4) . . ?
P8 N7 P7 96.2(3) . . ?
C1 O1 P1 122.3(3) . . ?
C19 N3 P3 130.6(4) . . ?
C19 N3 P4 131.1(4) . . ?
P3 N3 P4 96.3(2) . . ?
C32 O7 P6 120.6(4) . . ?
C23 N4 P3 129.1(4) . . ?
C23 N4 P4 132.1(4) . . ?
P3 N4 P4 94.9(2) . . ?
C11 N1 P2 131.6(4) . . ?
C11 N1 P1 129.4(4) . . ?
P2 N1 P1 95.7(2) . . ?
C34 O8 P7 126.3(4) . . ?
C15 N2 P2 132.2(4) . . ?
C15 N2 P1 130.5(4) . . ?
P2 N2 P1 95.4(2) . . ?
C49 N8 P7 131.0(5) . . ?
C49 N8 P8 131.6(5) . . ?
P7 N8 P8 95.4(3) . . ?
O1 C1 C2 108.9(4) . . ?
C5 C2 C1 110.5(5) . . ?
C5 C2 C3 111.3(4) . . ?
C1 C2 C3 107.6(4) . . ?
C5 C2 C4 110.9(5) . . ?
C1 C2 C4 110.1(4) . . ?
C3 C2 C4 106.4(5) . . ?
N1 C11 C14 108.4(5) . . ?
N1 C11 C12 108.4(5) . . ?
C14 C11 C12 110.2(6) . . ?
N1 C11 C13 109.5(5) . . ?
C14 C11 C13 110.6(6) . . ?
C12 C11 C13 109.7(6) . . ?
O5 C27 C28 109.8(4) . . ?
C9 C7 C8 111.1(5) . . ?
C9 C7 C6 111.7(5) . . ?
C8 C7 C6 108.0(4) . . ?
C9 C7 C10 110.3(5) . . ?
C8 C7 C10 110.3(5) . . ?
C6 C7 C10 105.2(5) . . ?
O4 C8 C7 108.9(4) . . ?
O6 C29 C28 109.1(4) . . ?
N6 C41 C42 109.7(5) . . ?
N6 C41 C44 107.9(5) . . ?
C42 C41 C44 110.3(5) . . ?
N6 C41 C43 108.3(5) . . ?
C42 C41 C43 109.5(5) . . ?
C44 C41 C43 111.1(6) . . ?
N5 C37 C38 108.2(5) . . ?
N5 C37 C40 109.4(5) . . ?
C38 C37 C40 111.4(7) . . ?
N5 C37 C39 106.3(6) . . ?
C38 C37 C39 109.7(6) . . ?
C40 C37 C39 111.6(7) . . ?
O7 C32 C33 109.6(5) . . ?
N2 C15 C18 110.3(5) . . ?
N2 C15 C17 107.8(5) . . ?
C18 C15 C17 109.9(5) . . ?
N2 C15 C16 107.6(5) . . ?
C18 C15 C16 111.3(6) . . ?
C17 C15 C16 109.9(5) . . ?
O3 C6 C7 110.2(4) . . ?
C22 C19 N3 107.9(5) . . ?
C22 C19 C21 110.7(6) . . ?
N3 C19 C21 108.9(6) . . ?
C22 C19 C20 111.1(7) . . ?
N3 C19 C20 106.9(5) . . ?
C21 C19 C20 111.3(6) . . ?
C30 C28 C27 111.3(5) . . ?
C30 C28 C29 109.7(5) . . ?
C27 C28 C29 108.2(4) . . ?
C30 C28 C31 111.4(5) . . ?
C27 C28 C31 106.5(4) . . ?
C29 C28 C31 109.7(5) . . ?
N8 C49 C50 107.1(7) . . ?
N8 C49 C51 109.4(7) . . ?
C50 C49 C51 110.4(8) . . ?
N8 C49 C52 107.7(6) . . ?
C50 C49 C52 111.6(8) . . ?
C51 C49 C52 110.5(8) . . ?
O2 C3 C2 110.5(4) . . ?
C48 C45 C47 112.7(7) . . ?
C48 C45 N7 108.3(6) . . ?
C47 C45 N7 107.8(6) . . ?
C48 C45 C46 111.7(7) . . ?
C47 C45 C46 108.2(7) . . ?
N7 C45 C46 107.9(6) . . ?
C35 C33 C32 108.4(7) . . ?
C35 C33 C34 108.6(7) . . ?
C32 C33 C34 109.2(5) . . ?
C35 C33 C36 110.9(7) . . ?
C32 C33 C36 112.7(6) . . ?
C34 C33 C36 106.9(7) . . ?
N4 C23 C26 110.4(5) . . ?
N4 C23 C25 108.0(5) . . ?
C26 C23 C25 110.8(5) . . ?
N4 C23 C24 107.5(5) . . ?
C26 C23 C24 109.6(5) . . ?
C25 C23 C24 110.5(6) . . ?
O8 C34 C33 110.6(7) . . ?

loop_
_geom_bond_atom_site_label_1
_geom_bond_atom_site_label_2
_geom_bond_distance
_geom_bond_site_symmetry_2
_geom_bond_publ_flag
P1 O1 1.583(4) . ?
P1 N2 1.679(4) . ?
P1 N1 1.683(4) . ?
P1 S1 1.918(2) . ?
P1 P2 2.4807(19) . ?
P4 O2 1.579(4) . ?
P4 N3 1.664(4) . ?
P4 N4 1.684(4) . ?
P4 S4 1.914(2) . ?
P4 P3 2.477(2) . ?
P2 O3 1.584(4) . ?
P2 N1 1.663(4) . ?
P2 N2 1.675(4) . ?
P2 S2 1.923(2) . ?
P5 O5 1.593(4) . ?
P5 N5 1.668(4) . ?
P5 N6 1.687(4) . ?
P5 S5 1.9067(19) . ?
P5 P6 2.480(2) . ?
P3 O4 1.578(4) . ?
P3 N3 1.662(5) . ?
P3 N4 1.679(4) . ?
P3 S3 1.912(2) . ?
P6 O7 1.582(4) . ?
P6 N6 1.667(4) . ?
P6 N5 1.668(4) . ?
P6 S6 1.917(2) . ?
P7 O8 1.577(4) . ?
P7 N7 1.659(5) . ?
P7 N8 1.665(5) . ?
P7 S7 1.910(2) . ?
P7 P8 2.467(2) . ?
P8 O6 1.576(4) . ?
P8 N7 1.654(5) . ?
P8 N8 1.671(5) . ?
P8 S8 1.896(2) . ?
O4 C8 1.451(6) . ?
O2 C3 1.453(6) . ?
N5 C37 1.495(7) . ?
O5 C27 1.454(6) . ?
N6 C41 1.486(6) . ?
O3 C6 1.463(6) . ?
O6 C29 1.443(6) . ?
N7 C45 1.527(8) . ?
O1 C1 1.458(6) . ?
N3 C19 1.509(7) . ?
O7 C32 1.468(8) . ?
N4 C23 1.495(7) . ?
N1 C11 1.492(7) . ?
O8 C34 1.439(8) . ?
N2 C15 1.499(7) . ?
N8 C49 1.498(9) . ?
C1 C2 1.512(7) . ?
C2 C5 1.509(8) . ?
C2 C3 1.521(7) . ?
C2 C4 1.540(7) . ?
C11 C14 1.508(9) . ?
C11 C12 1.521(8) . ?
C11 C13 1.523(9) . ?
C27 C28 1.516(7) . ?
C30 C28 1.510(8) . ?
C38 C37 1.508(9) . ?
C7 C9 1.517(8) . ?
C7 C8 1.519(7) . ?
C7 C6 1.525(8) . ?
C7 C10 1.527(8) . ?
C24 C23 1.526(8) . ?
C29 C28 1.531(7) . ?
C20 C19 1.520(9) . ?
C16 C15 1.525(9) . ?
C42 C41 1.511(8) . ?
C41 C44 1.519(9) . ?
C41 C43 1.521(8) . ?
C37 C40 1.514(10) . ?
C37 C39 1.542(10) . ?
C32 C33 1.510(9) . ?
C21 C19 1.520(9) . ?
C15 C18 1.510(8) . ?
C15 C17 1.519(8) . ?
C19 C22 1.494(9) . ?
C31 C28 1.543(8) . ?
C50 C49 1.514(11) . ?
C51 C49 1.524(10) . ?
C49 C52 1.535(12) . ?
C25 C23 1.524(8) . ?
C45 C48 1.512(9) . ?
C45 C47 1.526(11) . ?
C45 C46 1.534(10) . ?
C33 C35 1.508(11) . ?
C33 C34 1.524(10) . ?
C33 C36 1.548(10) . ?
C23 C26 1.524(8) . ?
